data_4349114
loop_
_publ_author_name
'Valverde-Mu\~noz, Francisco Javier'
'Seredyuk, Maksym'
'Mu\~noz, M Carmen'
'Znovjyak, Kateryna'
'Fritsky, Igor O.'
'Real, Jos\'e Antonio'

_publ_section_title
;
 Strong Cooperative Spin Crossover in 2D and 3D
 Fe<sup>II</sup>-M<sup>I,II</sup> Hofmann-Like Coordination Polymers Based
 on 2-Fluoropyrazine.
;
_journal_issue 20
_journal_name_full 'Inorganic chemistry'
_journal_page_first 10654
_journal_page_last 10665
_journal_paper_doi 10.1021/acs.inorgchem.6b01901
_journal_volume 55
_journal_year 2016
_chemical_formula_sum 'C12 H6 F2 Fe N8 Pd'
_chemical_formula_weight 462.50
_space_group_crystal_system orthorhombic
_space_group_IT_number 53
_space_group_name_Hall '-P 2ac 2'
_space_group_name_H-M_alt 'P m n a'
_atom_sites_solution_hydrogens geom
_audit_creation_method SHELXL-2014
_cell_angle_alpha 90
_cell_angle_beta 90
_cell_angle_gamma 90
_cell_formula_units_Z 2
_cell_length_a 7.4526(5)
_cell_length_b 7.1125(4)
_cell_length_c 14.7770(11)
_cell_measurement_reflns_used 1812
_cell_measurement_temperature 200(1)
_cell_measurement_theta_max 28.4710
_cell_measurement_theta_min 3.0460
_cell_volume 783.28(9)
_computing_cell_refinement 'CrysAlisPro 2015'
_computing_data_collection 'CrysAlisPro 2015'
_computing_data_reduction 'CrysAlisPro 2015'
_computing_structure_refinement 'SHELXL-2014 (Sheldrick, 2014)'
_computing_structure_solution 'SHELXS-2014 (Sheldrick, 2014)'
_diffrn_ambient_temperature 200(1)
_diffrn_measured_fraction_theta_full 0.999
_diffrn_measured_fraction_theta_max 0.942
_diffrn_measurement_device_type 'SuperNova Sapphire3'
_diffrn_radiation_type MoK\a
_diffrn_radiation_wavelength 0.71073
_diffrn_reflns_av_R_equivalents 0.0363
_diffrn_reflns_av_unetI/netI 0.0311
_diffrn_reflns_Laue_measured_fraction_full 0.999
_diffrn_reflns_Laue_measured_fraction_max 0.942
_diffrn_reflns_limit_h_max 10
_diffrn_reflns_limit_h_min -9
_diffrn_reflns_limit_k_max 9
_diffrn_reflns_limit_k_min -9
_diffrn_reflns_limit_l_max 19
_diffrn_reflns_limit_l_min -19
_diffrn_reflns_number 6346
_diffrn_reflns_point_group_measured_fraction_full 0.999
_diffrn_reflns_point_group_measured_fraction_max 0.942
_diffrn_reflns_theta_full 25.000
_diffrn_reflns_theta_max 29.880
_diffrn_reflns_theta_min 2.864
_exptl_absorpt_coefficient_mu 2.107
_exptl_absorpt_correction_T_max 1.00000
_exptl_absorpt_correction_T_min 0.80749
_exptl_absorpt_correction_type multi-scan
_exptl_absorpt_process_details 'CrysAlisPro 1.171.38.41q'
_exptl_crystal_colour yellow
_exptl_crystal_density_diffrn 1.961
_exptl_crystal_description prismatic
_exptl_crystal_F_000 448
_exptl_crystal_size_max 0.150
_exptl_crystal_size_mid 0.080
_exptl_crystal_size_min 0.080
_refine_diff_density_max 0.530
_refine_diff_density_min -0.483
_refine_diff_density_rms 0.098
_refine_ls_extinction_method none
_refine_ls_goodness_of_fit_ref 1.178
_refine_ls_hydrogen_treatment constr
_refine_ls_matrix_type full
_refine_ls_number_parameters 69
_refine_ls_number_reflns 1144
_refine_ls_number_restraints 0
_refine_ls_restrained_S_all 1.178
_refine_ls_R_factor_all 0.0496
_refine_ls_R_factor_gt 0.0349
_refine_ls_shift/su_max 0.010
_refine_ls_shift/su_mean 0.002
_refine_ls_structure_factor_coef Fsqd
_refine_ls_weighting_details 'w=1/[\s^2^(Fo^2^)+(0.0121P)^2^+0.7115P] where P=(Fo^2^+2Fc^2^)/3'
_refine_ls_weighting_scheme calc
_refine_ls_wR_factor_gt 0.0533
_refine_ls_wR_factor_ref 0.0578
_reflns_Friedel_coverage 0.000
_reflns_number_gt 933
_reflns_number_total 1144
_reflns_threshold_expression 'I > 2\s(I)'
_cod_data_source_file ic6b01901_si_004.cif
_cod_data_source_block shelx
_cod_database_code 4349114
_shelx_space_group_comment
;
The symmetry employed for this shelxl refinement is uniquely defined
by the following loop, which should always be used as a source of
symmetry information in preference to the above space-group names.
They are only intended as comments.
;
_shelx_estimated_absorpt_t_min 0.743
_shelx_estimated_absorpt_t_max 0.850
_shelxl_version_number 2014-1

loop_
_space_group_symop_operation_xyz
'x, y, z'
'-x+1/2, -y, z+1/2'
'x, -y, -z'
'-x+1/2, y, -z+1/2'
'-x, -y, -z'
'x-1/2, y, -z-1/2'
'-x, y, z'
'x-1/2, -y, z-1/2'

loop_
_atom_site_label
_atom_site_type_symbol
_atom_site_fract_x
_atom_site_fract_y
_atom_site_fract_z
_atom_site_U_iso_or_equiv
_atom_site_adp_type
_atom_site_occupancy
_atom_site_site_symmetry_order
_atom_site_calc_flag
_atom_site_refinement_flags_posn
_atom_site_refinement_flags_adp
_atom_site_refinement_flags_occupancy
Pd Pd 0.0000 0.0000 0.0000 0.01375(11) Uani 1 4 d S T P
Fe Fe 0.5000 -0.5000 0.0000 0.01576(16) Uani 1 4 d S T P
N1 N 0.5000 -0.3760(4) -0.1385(2) 0.0198(7) Uani 1 2 d S T P
N2 N 0.2981(3) -0.3004(3) 0.03664(16) 0.0230(5) Uani 1 1 d . . .
N3 N 0.5000 -0.2247(6) -0.3119(3) 0.0510(12) Uani 1 2 d S T P
C1 C 0.5000 -0.1919(5) -0.1522(3) 0.0291(10) Uani 1 2 d S T P
H1 H 0.5000 -0.1093 -0.1034 0.035 Uiso 1 2 calc R U P
C2 C 0.5000 -0.1243(6) -0.2396(3) 0.0451(14) Uani 1 2 d S T P
C3 C 0.5000 -0.4093(7) -0.2976(3) 0.0506(14) Uani 1 2 d S T P
H3 H 0.5000 -0.4899 -0.3471 0.061 Uiso 1 2 calc R U P
C4 C 0.5000 -0.4839(6) -0.2128(3) 0.0351(10) Uani 1 2 d S T P
H4 H 0.5000 -0.6140 -0.2062 0.042 Uiso 1 2 calc R U P
C5 C 0.1888(4) -0.1901(3) 0.02696(17) 0.0179(5) Uani 1 1 d . . .
F F 0.5000 0.0619(4) -0.2517(2) 0.0999(16) Uani 1 2 d S T P

loop_
_atom_site_aniso_label
_atom_site_aniso_U_11
_atom_site_aniso_U_22
_atom_site_aniso_U_33
_atom_site_aniso_U_23
_atom_site_aniso_U_13
_atom_site_aniso_U_12
Pd 0.01010(18) 0.00885(17) 0.0223(2) 0.00149(18) 0.000 0.000
Fe 0.0110(3) 0.0097(3) 0.0266(4) 0.0048(4) 0.000 0.000
N1 0.0169(17) 0.0161(15) 0.0265(17) 0.0023(13) 0.000 0.000
N2 0.0170(12) 0.0184(11) 0.0337(13) 0.0034(10) 0.0026(10) 0.0027(10)
N3 0.088(4) 0.038(2) 0.027(2) 0.0076(19) 0.000 0.000
C1 0.044(3) 0.0159(19) 0.028(2) 0.0025(17) 0.000 0.000
C2 0.081(4) 0.023(2) 0.031(3) 0.010(2) 0.000 0.000
C3 0.079(4) 0.042(3) 0.031(3) -0.009(2) 0.000 0.000
C4 0.052(3) 0.020(2) 0.033(2) -0.005(2) 0.000 0.000
C5 0.0148(13) 0.0156(11) 0.0232(13) 0.0020(10) 0.0005(10) -0.0018(11)
F 0.231(5) 0.0234(15) 0.0451(19) 0.0168(15) 0.000 0.000

loop_
_atom_type_symbol
_atom_type_description
_atom_type_scat_dispersion_real
_atom_type_scat_dispersion_imag
_atom_type_scat_source
C C 0.0033 0.0016 'International Tables Vol C Tables 4.2.6.8 and 6.1.1.4'
H H 0.0000 0.0000 'International Tables Vol C Tables 4.2.6.8 and 6.1.1.4'
N N 0.0061 0.0033 'International Tables Vol C Tables 4.2.6.8 and 6.1.1.4'
F F 0.0171 0.0103 'International Tables Vol C Tables 4.2.6.8 and 6.1.1.4'
Pd Pd -0.9988 1.0072 'International Tables Vol C Tables 4.2.6.8 and 6.1.1.4'
Fe Fe 0.3463 0.8444 'International Tables Vol C Tables 4.2.6.8 and 6.1.1.4'

loop_
_geom_angle_atom_site_label_1
_geom_angle_atom_site_label_2
_geom_angle_atom_site_label_3
_geom_angle
_geom_angle_site_symmetry_1
_geom_angle_site_symmetry_3
C5 Pd C5 180.0(2) 7 3
C5 Pd C5 90.08(14) 7 5
C5 Pd C5 89.92(14) 3 5
C5 Pd C5 89.92(14) 7 .
C5 Pd C5 90.08(14) 3 .
C5 Pd C5 180.0 5 .
N1 Fe N1 180.0 5_645 .
N2 Fe N1 91.73(8) 7_655 5_645
N2 Fe N1 88.27(8) 3_545 5_645
N2 Fe N1 88.27(8) 5_645 5_645
N2 Fe N1 91.73(8) . 5_645
N2 Fe N1 88.27(8) 7_655 .
N2 Fe N1 91.73(8) 3_545 .
N2 Fe N1 91.73(8) 5_645 .
N2 Fe N1 88.27(8) . .
N2 Fe N2 180.00(12) 7_655 3_545
N2 Fe N2 90.55(12) 7_655 5_645
N2 Fe N2 89.45(12) 3_545 5_645
N2 Fe N2 89.45(12) 7_655 .
N2 Fe N2 90.55(12) 3_545 .
N2 Fe N2 180.0 5_645 .
C1 N1 C4 116.2(4) . .
C1 N1 Fe 122.1(3) . .
C4 N1 Fe 121.7(3) . .
C5 N2 Fe 158.1(2) . .
C2 N3 C3 114.6(4) . .
N1 C1 C2 119.2(4) . .
N1 C1 H1 120.4 . .
C2 C1 H1 120.4 . .
N3 C2 F 116.0(4) . .
N3 C2 C1 125.8(4) . .
F C2 C1 118.2(4) . .
N3 C3 C4 122.1(5) . .
N3 C3 H3 118.9 . .
C4 C3 H3 118.9 . .
N1 C4 C3 122.1(4) . .
N1 C4 H4 119.0 . .
C3 C4 H4 119.0 . .
N2 C5 Pd 175.7(2) . .

loop_
_geom_bond_atom_site_label_1
_geom_bond_atom_site_label_2
_geom_bond_distance
_geom_bond_site_symmetry_2
Pd C5 1.992(3) 7
Pd C5 1.992(3) 3
Pd C5 1.992(3) 5
Pd C5 1.992(3) .
Fe N1 2.229(3) 5_645
Fe N1 2.229(3) .
Fe N2 2.138(2) 7_655
Fe N2 2.138(2) 3_545
Fe N2 2.138(2) 5_645
Fe N2 2.138(2) .
N1 C1 1.325(5) .
N1 C4 1.339(5) .
N2 C5 1.140(3) .
N3 C2 1.285(6) .
N3 C3 1.330(6) .
C1 C2 1.378(6) .
C1 H1 0.9300 .
C2 F 1.336(5) .
C3 C4 1.360(6) .
C3 H3 0.9300 .
C4 H4 0.9300 .
